data_4001502
loop_
_publ_author_name
'Lotsch, Bettina V.'
'Schnick, Wolfgang'

_publ_section_title
;
 From Triazines to Heptazines:&#x00A0; Novel Nonmetal Tricyanomelaminates
 as Precursors for Graphitic Carbon Nitride Materials
;
_journal_issue 7
_journal_name_full 'Chemistry of Materials'
_journal_page_first 1891
_journal_paper_doi 10.1021/cm052342f
_journal_volume 18
_journal_year 2006
_chemical_formula_moiety 'C6 H N9, 2(C3 H7 N6), 2(H2 O), 0.399(H2 O)'
_chemical_formula_sum 'C12 H19.8 N21 O2.4'
_chemical_formula_weight 496.69
_chemical_name_common 'Melaminium tricyanomelaminate hydrate'
_chemical_name_systematic
;                           Dimelaminium hydrogen tricyanomelaminate
                            hydrate
;
_space_group_IT_number 2
_symmetry_cell_setting triclinic
_symmetry_space_group_name_Hall '-P 1'
_symmetry_space_group_name_H-M 'P -1'
_atom_sites_solution_hydrogens difmap
_atom_sites_solution_primary direct
_atom_sites_solution_secondary difmap
_audit_creation_method SHELXL-97
_cell_angle_alpha 104.22(3)
_cell_angle_beta 112.74(3)
_cell_angle_gamma 104.62(3)
_cell_formula_units_Z 2
_cell_length_a 10.295(2)
_cell_length_b 11.203(2)
_cell_length_c 11.207(2)
_cell_measurement_reflns_used 6098
_cell_measurement_temperature 200(2)
_cell_measurement_theta_max 26.022
_cell_measurement_theta_min 3.134
_cell_volume 1064.8(6)
_computing_structure_refinement 'SHELXL-97 (Sheldrick, 1997)'
_computing_structure_solution 'SHELXS-97 (Sheldrick, 1990)'
_diffrn_ambient_temperature 200(2)
_diffrn_detector_area_resol_mean 9
_diffrn_measured_fraction_theta_full 0.984
_diffrn_measured_fraction_theta_max 0.984
_diffrn_measurement_device_type KappaCCD
_diffrn_measurement_method phi/omega-scan
_diffrn_radiation_monochromator 'vertically mounted graphite crystal'
_diffrn_radiation_source 'fine-focus sealed tube'
_diffrn_radiation_type MoK\a
_diffrn_radiation_wavelength 0.71073
_diffrn_reflns_av_R_equivalents 0.0443
_diffrn_reflns_av_sigmaI/netI 0.0589
_diffrn_reflns_limit_h_max 12
_diffrn_reflns_limit_h_min -12
_diffrn_reflns_limit_k_max 13
_diffrn_reflns_limit_k_min -13
_diffrn_reflns_limit_l_max 13
_diffrn_reflns_limit_l_min -13
_diffrn_reflns_number 12076
_diffrn_reflns_theta_full 26.00
_diffrn_reflns_theta_max 26.00
_diffrn_reflns_theta_min 3.44
_diffrn_standards_decay_% 0
_diffrn_standards_interval_count 0
_diffrn_standards_interval_time 0
_diffrn_standards_number 0
_exptl_absorpt_coefficient_mu 0.120
_exptl_absorpt_correction_type none
_exptl_crystal_colour colourless
_exptl_crystal_density_diffrn 1.549
_exptl_crystal_density_method 'not measured'
_exptl_crystal_description platelet
_exptl_crystal_F_000 516
_exptl_crystal_size_max 0.30
_exptl_crystal_size_mid 0.14
_exptl_crystal_size_min 0.04
_refine_diff_density_max 0.481
_refine_diff_density_min -0.537
_refine_diff_density_rms 0.052
_refine_ls_extinction_method none
_refine_ls_goodness_of_fit_ref 1.026
_refine_ls_hydrogen_treatment mixed
_refine_ls_matrix_type full
_refine_ls_number_parameters 345
_refine_ls_number_reflns 4111
_refine_ls_number_restraints 9
_refine_ls_restrained_S_all 1.026
_refine_ls_R_factor_all 0.1015
_refine_ls_R_factor_gt 0.0570
_refine_ls_shift/su_max 0.000
_refine_ls_shift/su_mean 0.000
_refine_ls_structure_factor_coef Fsqd
_refine_ls_weighting_details 'calc w=1/[\s^2^(Fo^2^)+(0.0496P)^2^+0.9337P] where P=(Fo^2^+2Fc^2^)/3'
_refine_ls_weighting_scheme calc
_refine_ls_wR_factor_gt 0.1230
_refine_ls_wR_factor_ref 0.1458
_reflns_number_gt 2671
_reflns_number_total 4111
_reflns_threshold_expression >2sigma(I)
_cod_data_source_file cm052342fsi20051025_084317.cif
_cod_data_source_block p:\rechnung\test\MelaTCM
_cod_original_cell_volume 1064.8(4)
_cod_original_formula_sum 'C12 H19.80 N21 O2.40'
_cod_database_code 4001502

loop_
_symmetry_equiv_pos_as_xyz
'x, y, z'
'-x, -y, -z'

loop_
_atom_site_label
_atom_site_type_symbol
_atom_site_fract_x
_atom_site_fract_y
_atom_site_fract_z
_atom_site_U_iso_or_equiv
_atom_site_adp_type
_atom_site_occupancy
_atom_site_symmetry_multiplicity
_atom_site_calc_flag
_atom_site_refinement_flags
N1 N 1.0402(2) 0.8710(2) 0.9179(2) 0.0248(5) Uani 1 1 d .
H1 H 1.1039 0.9543 0.9500 0.030 Uiso 1 1 calc R
N2 N 0.8452(2) 0.6786(2) 0.7275(2) 0.0242(5) Uani 1 1 d .
N3 N 0.9405(2) 0.6864(2) 0.9650(2) 0.0239(5) Uani 1 1 d .
N4 N 0.9628(2) 0.8755(2) 0.7019(2) 0.0281(5) Uani 1 1 d .
N5 N 0.8099(3) 0.7972(3) 0.4446(3) 0.0468(7) Uani 1 1 d .
N6 N 0.7472(2) 0.4994(2) 0.7833(2) 0.0275(5) Uani 1 1 d .
N7 N 0.5530(3) 0.3537(3) 0.5399(3) 0.0561(8) Uani 1 1 d .
N8 N 1.1408(2) 0.8864(2) 1.1438(2) 0.0290(5) Uani 1 1 d .
N9 N 1.1605(4) 0.8043(3) 1.3319(3) 0.0629(9) Uani 1 1 d .
N10 N 0.4823(2) 0.3360(2) 0.2240(2) 0.0262(5) Uani 1 1 d .
H10 H 0.5466 0.3768 0.3144 0.031 Uiso 1 1 calc R
N11 N 0.3920(2) 0.3404(2) -0.0011(2) 0.0256(5) Uani 1 1 d .
N12 N 0.2814(2) 0.1446(2) 0.0352(2) 0.0238(5) Uani 1 1 d .
N13 N 0.5845(2) 0.5248(2) 0.1909(2) 0.0309(5) Uani 1 1 d .
H13A H 0.5886 0.5688 0.1365 0.037 Uiso 1 1 calc R
H13B H 0.6463 0.5638 0.2818 0.037 Uiso 1 1 calc R
N14 N 0.1993(2) 0.1505(2) -0.1825(2) 0.0320(5) Uani 1 1 d .
H14A H 0.1333 0.0679 -0.2161 0.038 Uiso 1 1 calc R
H14B H 0.2030 0.1915 -0.2395 0.038 Uiso 1 1 calc R
N15 N 0.3794(2) 0.1497(2) 0.2601(2) 0.0306(5) Uani 1 1 d .
H15A H 0.3145 0.0672 0.2296 0.037 Uiso 1 1 calc R
H15B H 0.4449 0.1933 0.3499 0.037 Uiso 1 1 calc R
N16 N 0.7066(2) 0.3476(2) 0.9412(2) 0.0317(5) Uani 1 1 d .
H16 H 0.7157 0.3950 0.8906 0.038 Uiso 1 1 calc R
N17 N 0.5825(3) 0.1468(2) 0.9520(3) 0.0339(6) Uani 1 1 d .
N18 N 0.7926(3) 0.3303(2) 1.1604(3) 0.0335(6) Uani 1 1 d .
N19 N 0.5070(3) 0.1736(3) 0.7425(3) 0.0452(7) Uani 1 1 d .
H19A H 0.4360 0.0921 0.6994 0.054 Uiso 1 1 calc R
H19B H 0.5176 0.2234 0.6945 0.054 Uiso 1 1 calc R
N20 N 0.6722(3) 0.1345(3) 1.1688(3) 0.0409(6) Uani 1 1 d .
H20A H 0.7348 0.1693 1.2596 0.049 Uiso 1 1 calc R
H20B H 0.6026 0.0526 1.1293 0.049 Uiso 1 1 calc R
N21 N 0.9018(3) 0.5239(2) 1.1383(3) 0.0365(6) Uani 1 1 d .
H21A H 0.9644 0.5614 1.2292 0.044 Uiso 1 1 calc R
H21B H 0.9063 0.5691 1.0850 0.044 Uiso 1 1 calc R
C1 C 0.9451(3) 0.8041(2) 0.7777(3) 0.0232(6) Uani 1 1 d .
C2 C 0.8465(3) 0.6250(2) 0.8243(3) 0.0224(5) Uani 1 1 d .
C3 C 1.0381(3) 0.8108(2) 1.0093(3) 0.0229(6) Uani 1 1 d .
C4 C 0.8748(3) 0.8255(3) 0.5640(3) 0.0307(6) Uani 1 1 d .
C5 C 0.6480(3) 0.4290(3) 0.6498(3) 0.0331(7) Uani 1 1 d .
C6 C 1.1446(3) 0.8363(3) 1.2389(3) 0.0360(7) Uani 1 1 d .
C7 C 0.4859(3) 0.4005(2) 0.1362(3) 0.0238(6) Uani 1 1 d .
C8 C 0.2930(3) 0.2131(2) -0.0465(3) 0.0236(6) Uani 1 1 d .
C9 C 0.3787(3) 0.2075(2) 0.1717(3) 0.0240(6) Uani 1 1 d .
C10 C 0.5977(3) 0.2211(3) 0.8792(3) 0.0324(6) Uani 1 1 d .
C11 C 0.6827(3) 0.2055(3) 1.0915(3) 0.0323(7) Uani 1 1 d .
C12 C 0.8012(3) 0.4000(3) 1.0821(3) 0.0296(6) Uani 1 1 d .
O1 O 0.2147(3) 0.4863(2) 0.5447(2) 0.0477(6) Uani 1 1 d D
H1A H 0.206(4) 0.441(3) 0.461(3) 0.071 Uiso 1 1 d D
H1B H 0.172(4) 0.544(3) 0.523(4) 0.071 Uiso 1 1 d D
O2 O 0.0859(4) 0.6664(4) 0.4933(5) 0.1094(15) Uani 1 1 d D
H2A H 0.094(6) 0.713(5) 0.443(6) 0.164 Uiso 1 1 d D
H2B H -0.012(4) 0.614(6) 0.452(6) 0.164 Uiso 1 1 d D
O3 O 0.2378(7) -0.0585(6) 0.5935(6) 0.053(2) Uani 0.399(7) 1 d PD
H3A H 0.323(7) -0.081(10) 0.618(8) 0.080 Uiso 0.399(7) 1 d PD
H3B H 0.202(9) -0.091(9) 0.498(3) 0.080 Uiso 0.399(7) 1 d PD

loop_
_atom_site_aniso_label
_atom_site_aniso_U_11
_atom_site_aniso_U_22
_atom_site_aniso_U_33
_atom_site_aniso_U_23
_atom_site_aniso_U_13
_atom_site_aniso_U_12
N1 0.0282(11) 0.0169(11) 0.0254(12) 0.0078(10) 0.0126(10) 0.0033(9)
N2 0.0236(11) 0.0217(12) 0.0237(11) 0.0084(10) 0.0102(9) 0.0053(9)
N3 0.0231(11) 0.0199(12) 0.0247(12) 0.0081(9) 0.0103(9) 0.0045(9)
N4 0.0306(12) 0.0244(12) 0.0239(12) 0.0103(10) 0.0107(10) 0.0052(10)
N5 0.0531(16) 0.0438(17) 0.0316(15) 0.0201(13) 0.0118(13) 0.0090(13)
N6 0.0295(12) 0.0185(12) 0.0238(12) 0.0072(10) 0.0080(10) 0.0017(9)
N7 0.0560(17) 0.0420(17) 0.0358(16) 0.0055(14) 0.0070(14) 0.0005(14)
N8 0.0314(12) 0.0230(12) 0.0241(12) 0.0090(10) 0.0096(10) 0.0038(10)
N9 0.073(2) 0.0500(19) 0.0400(17) 0.0246(15) 0.0126(15) 0.0017(16)
N10 0.0261(11) 0.0198(12) 0.0227(11) 0.0065(9) 0.0070(9) 0.0031(9)
N11 0.0248(11) 0.0194(12) 0.0282(12) 0.0104(10) 0.0104(10) 0.0045(9)
N12 0.0240(11) 0.0191(11) 0.0241(12) 0.0083(10) 0.0106(10) 0.0035(9)
N13 0.0304(12) 0.0224(12) 0.0283(13) 0.0098(10) 0.0084(10) 0.0015(10)
N14 0.0340(12) 0.0214(12) 0.0272(13) 0.0110(10) 0.0091(10) -0.0021(10)
N15 0.0328(12) 0.0226(12) 0.0227(12) 0.0085(10) 0.0071(10) 0.0005(10)
N16 0.0348(12) 0.0280(13) 0.0402(14) 0.0229(11) 0.0208(11) 0.0104(10)
N17 0.0334(13) 0.0324(14) 0.0473(16) 0.0237(12) 0.0239(12) 0.0146(11)
N18 0.0365(13) 0.0325(14) 0.0423(14) 0.0231(12) 0.0231(12) 0.0145(11)
N19 0.0460(15) 0.0381(16) 0.0445(17) 0.0231(13) 0.0178(13) 0.0049(12)
N20 0.0443(14) 0.0389(15) 0.0562(17) 0.0319(13) 0.0303(13) 0.0182(12)
N21 0.0386(13) 0.0314(14) 0.0404(15) 0.0186(12) 0.0189(12) 0.0101(11)
C1 0.0217(12) 0.0225(14) 0.0239(14) 0.0072(11) 0.0116(11) 0.0069(11)
C2 0.0203(12) 0.0189(13) 0.0264(14) 0.0083(11) 0.0105(11) 0.0066(10)
C3 0.0247(13) 0.0201(13) 0.0247(14) 0.0090(11) 0.0129(11) 0.0076(11)
C4 0.0330(15) 0.0264(15) 0.0332(17) 0.0169(13) 0.0157(13) 0.0069(12)
C5 0.0360(15) 0.0252(15) 0.0322(17) 0.0128(14) 0.0141(14) 0.0047(13)
C6 0.0380(16) 0.0268(16) 0.0274(16) 0.0092(13) 0.0079(13) 0.0025(13)
C7 0.0205(12) 0.0193(14) 0.0303(15) 0.0102(12) 0.0118(11) 0.0059(11)
C8 0.0240(13) 0.0197(14) 0.0273(14) 0.0105(11) 0.0123(11) 0.0070(11)
C9 0.0241(13) 0.0190(13) 0.0285(14) 0.0096(12) 0.0125(12) 0.0075(11)
C10 0.0310(14) 0.0337(17) 0.0447(18) 0.0236(15) 0.0226(14) 0.0154(13)
C11 0.0335(15) 0.0359(17) 0.0503(19) 0.0289(15) 0.0291(14) 0.0212(13)
C12 0.0282(14) 0.0297(16) 0.0406(17) 0.0194(14) 0.0200(13) 0.0143(12)
O1 0.0622(15) 0.0516(15) 0.0300(12) 0.0147(11) 0.0172(11) 0.0322(12)
O2 0.150(3) 0.159(4) 0.185(4) 0.152(3) 0.143(3) 0.125(3)
O3 0.051(4) 0.057(4) 0.036(3) 0.013(3) 0.017(3) 0.008(3)

loop_
_atom_type_symbol
_atom_type_description
_atom_type_scat_dispersion_real
_atom_type_scat_dispersion_imag
_atom_type_scat_source
C C 0.0033 0.0016 'International Tables Vol C Tables 4.2.6.8 and 6.1.1.4'
H H 0.0000 0.0000 'International Tables Vol C Tables 4.2.6.8 and 6.1.1.4'
N N 0.0061 0.0033 'International Tables Vol C Tables 4.2.6.8 and 6.1.1.4'
O O 0.0106 0.0060 'International Tables Vol C Tables 4.2.6.8 and 6.1.1.4'

loop_
_geom_angle_atom_site_label_1
_geom_angle_atom_site_label_2
_geom_angle_atom_site_label_3
_geom_angle
C1 N1 C3 120.9(2)
C1 N1 H1 119.5
C3 N1 H1 119.5
C1 N2 C2 115.9(2)
C3 N3 C2 115.5(2)
C4 N4 C1 120.9(2)
C5 N6 C2 120.2(2)
C6 N8 C3 118.6(2)
C7 N10 C9 120.1(2)
C7 N10 H10 120.0
C9 N10 H10 120.0
C7 N11 C8 115.9(2)
C9 N12 C8 116.5(2)
C7 N13 H13A 120.0
C7 N13 H13B 120.0
H13A N13 H13B 120.0
C8 N14 H14A 120.0
C8 N14 H14B 120.0
H14A N14 H14B 120.0
C9 N15 H15A 120.0
C9 N15 H15B 120.0
H15A N15 H15B 120.0
C12 N16 C10 119.3(2)
C12 N16 H16 120.3
C10 N16 H16 120.3
C10 N17 C11 115.2(2)
C12 N18 C11 115.6(3)
C10 N19 H19A 120.0
C10 N19 H19B 120.0
H19A N19 H19B 120.0
C11 N20 H20A 120.0
C11 N20 H20B 120.0
H20A N20 H20B 120.0
C12 N21 H21A 120.0
C12 N21 H21B 120.0
H21A N21 H21B 120.0
N4 C1 N2 125.9(2)
N4 C1 N1 113.8(2)
N2 C1 N1 120.3(2)
N6 C2 N3 113.8(2)
N6 C2 N2 120.0(2)
N3 C2 N2 126.2(2)
N3 C3 N8 124.0(2)
N3 C3 N1 121.1(2)
N8 C3 N1 114.8(2)
N5 C4 N4 171.1(3)
N7 C5 N6 170.0(3)
N9 C6 N8 173.0(3)
N13 C7 N11 120.6(2)
N13 C7 N10 118.2(2)
N11 C7 N10 121.2(2)
N14 C8 N12 117.0(2)
N14 C8 N11 117.2(2)
N12 C8 N11 125.8(2)
N15 C9 N12 121.6(2)
N15 C9 N10 117.9(2)
N12 C9 N10 120.5(2)
N19 C10 N17 120.4(3)
N19 C10 N16 117.8(2)
N17 C10 N16 121.8(3)
N20 C11 N18 116.3(3)
N20 C11 N17 117.4(3)
N18 C11 N17 126.3(2)
N21 C12 N18 120.9(3)
N21 C12 N16 117.3(2)
N18 C12 N16 121.7(3)
H1A O1 H1B 101(3)
H2A O2 H2B 106(4)
H3A O3 H3B 97(4)

loop_
_geom_bond_atom_site_label_1
_geom_bond_atom_site_label_2
_geom_bond_distance
N1 C1 1.361(3)
N1 C3 1.361(3)
N1 H1 0.8800
N2 C1 1.337(3)
N2 C2 1.360(3)
N3 C3 1.329(3)
N3 C2 1.359(3)
N4 C4 1.326(3)
N4 C1 1.332(3)
N5 C4 1.154(3)
N6 C5 1.318(4)
N6 C2 1.353(3)
N7 C5 1.152(4)
N8 C6 1.314(3)
N8 C3 1.340(3)
N9 C6 1.149(4)
N10 C7 1.363(3)
N10 C9 1.371(3)
N10 H10 0.8800
N11 C7 1.329(3)
N11 C8 1.357(3)
N12 C9 1.331(3)
N12 C8 1.350(3)
N13 C7 1.315(3)
N13 H13A 0.8800
N13 H13B 0.8800
N14 C8 1.320(3)
N14 H14A 0.8800
N14 H14B 0.8800
N15 C9 1.308(3)
N15 H15A 0.8800
N15 H15B 0.8800
N16 C12 1.362(4)
N16 C10 1.365(4)
N16 H16 0.8800
N17 C10 1.323(3)
N17 C11 1.358(4)
N18 C12 1.322(3)
N18 C11 1.352(4)
N19 C10 1.321(4)
N19 H19A 0.8800
N19 H19B 0.8800
N20 C11 1.328(3)
N20 H20A 0.8800
N20 H20B 0.8800
N21 C12 1.318(3)
N21 H21A 0.8800
N21 H21B 0.8800
O1 H1A 0.91(2)
O1 H1B 0.90(3)
O2 H2A 0.87(3)
O2 H2B 0.88(3)
O3 H3A 0.93(3)
O3 H3B 0.92(3)
